data_2004668
loop_
_publ_author_name
'Thomas, R. Ll.'
'Rosair, G. M.'
'Welch, A. J.'

_publ_section_title
;
 A New Crystalline Form of
 1-Phenyl-1,2-dicarba-<i>closo</i>-dodecaborane(12)
;
_journal_issue 4
_journal_name_full 'Acta Crystallographica Section C'
_journal_page_first 1024
_journal_page_last 1026
_journal_paper_doi 10.1107/S010827019501198X
_journal_volume 52
_journal_year 1996
_chemical_formula_iupac 'C8 H16 B10'
_chemical_formula_structural 'C8 H16 B10'
_chemical_formula_sum 'C8 H16 B10'
_chemical_formula_weight 220.32
_chemical_name_common 'monophenyl carborane'
_chemical_name_systematic
;
1-Phenyl-1,2-dicarba-closo-dodecaborane
;
_space_group_IT_number 14
_symmetry_cell_setting monoclinic
_symmetry_space_group_name_Hall '-P 2ybc'
_symmetry_space_group_name_H-M 'P 1 21/c 1'
_audit_creation_method SHELXL
_cell_angle_alpha 90.
_cell_angle_beta 97.89(3)
_cell_angle_gamma 90.
_cell_formula_units_Z 4
_cell_length_a 7.0250(14)
_cell_length_b 8.408(2)
_cell_length_c 21.890(4)
_cell_measurement_reflns_used 250
_cell_measurement_temperature 150(2)
_cell_measurement_theta_max 20
_cell_measurement_theta_min 2
_cell_volume 1280.7(5)
_computing_cell_refinement MADNES
_computing_data_collection 'MADNES (Pflugrath & Messerschmidt, 1991)'
_computing_molecular_graphics 'SHELXTL/PC (Sheldrick, 1994)'
_computing_structure_refinement 'SHELXL93 (Sheldrick, 1993)'
_computing_structure_solution 'SHELXS86 (Sheldrick, 1990)'
_diffrn_ambient_temperature 293(2)
_diffrn_measurement_device 'Enraf-Nonius FAST'
_diffrn_measurement_method 'MADNES (Pflugrath & Messerschmidt, 1991)'
_diffrn_radiation_monochromator graphite
_diffrn_radiation_source 'fine-focus sealed tube'
_diffrn_radiation_type MoK\a
_diffrn_radiation_wavelength 0.71073
_diffrn_reflns_av_R_equivalents 0.0521
_diffrn_reflns_av_sigmaI/netI 0.0437
_diffrn_reflns_limit_h_max 8
_diffrn_reflns_limit_h_min -7
_diffrn_reflns_limit_k_max 9
_diffrn_reflns_limit_k_min -7
_diffrn_reflns_limit_l_max 23
_diffrn_reflns_limit_l_min -23
_diffrn_reflns_number 5323
_diffrn_reflns_theta_max 24.89
_diffrn_reflns_theta_min 1.88
_exptl_absorpt_coefficient_mu 0.052
_exptl_absorpt_correction_type none
_exptl_crystal_colour colourless
_exptl_crystal_density_diffrn 1.143
_exptl_crystal_density_method 'not measured'
_exptl_crystal_description plate
_exptl_crystal_F_000 456
_exptl_crystal_size_max 0.36
_exptl_crystal_size_mid 0.20
_exptl_crystal_size_min 0.18
_refine_diff_density_max 0.348
_refine_diff_density_min -0.304
_refine_ls_extinction_method none
_refine_ls_goodness_of_fit_all 1.031
_refine_ls_goodness_of_fit_obs 1.072
_refine_ls_hydrogen_treatment refall
_refine_ls_matrix_type full
_refine_ls_number_parameters 227
_refine_ls_number_reflns 1964
_refine_ls_number_restraints 0
_refine_ls_restrained_S_all 1.031
_refine_ls_restrained_S_obs 1.072
_refine_ls_R_factor_all 0.0632
_refine_ls_R_factor_obs 0.0544
_refine_ls_shift/esd_max 0.000
_refine_ls_shift/esd_mean 0.000
_refine_ls_structure_factor_coef Fsqd
_refine_ls_weighting_scheme
;
calc w = 1/[\s^2^(F~o~^2^) + (0.1092P)^2^]
where P = (F~o~^2^ + 2F~c~^2^)/3
;
_refine_ls_wR_factor_all 0.1431
_refine_ls_wR_factor_obs 0.1362
_reflns_number_observed 1677
_reflns_number_total 1964
_reflns_observed_criterion >2sigma(I)
_cod_data_source_file ab1287.cif
_cod_data_source_block cages2
_cod_original_cell_volume 1280.7(4)
_cod_original_sg_symbol_H-M 'P 21/c'
_cod_database_code 2004668
_cod_database_fobs_code 2004668

loop_
_symmetry_equiv_pos_as_xyz
'x, y, z'
'-x, y+1/2, -z+1/2'
'-x, -y, -z'
'x, -y-1/2, z-1/2'

loop_
_atom_site_aniso_label
_atom_site_aniso_U_11
_atom_site_aniso_U_22
_atom_site_aniso_U_33
_atom_site_aniso_U_12
_atom_site_aniso_U_13
_atom_site_aniso_U_23
C1 0.0203(7) 0.0231(8) 0.0196(8) 0.0011(6) 0.0020(6) 0.0008(5)
C2 0.0236(8) 0.0258(9) 0.0246(9) -0.0001(6) -0.0017(6) 0.0025(6)
B3 0.0203(9) 0.0356(11) 0.0276(11) 0.0004(7) 0.0042(7) -0.0042(7)
B4 0.0254(9) 0.0338(11) 0.0203(10) -0.0067(7) 0.0002(7) 0.0059(7)
B5 0.0241(9) 0.0200(9) 0.0319(10) 0.0009(7) 0.0010(7) 0.0009(7)
B6 0.0265(9) 0.0274(10) 0.0230(9) -0.0036(7) 0.0051(7) -0.0037(7)
B7 0.0201(9) 0.0361(11) 0.0301(10) -0.0013(7) 0.0011(7) -0.0004(7)
B8 0.0237(9) 0.0428(12) 0.0253(10) -0.0088(7) 0.0033(8) 0.0005(7)
B9 0.0290(10) 0.0303(11) 0.0315(11) -0.0072(7) -0.0020(8) 0.0076(7)
B10 0.0279(9) 0.0271(10) 0.0314(11) -0.0041(7) 0.0044(8) -0.0043(7)
B11 0.0280(9) 0.0333(11) 0.0209(10) -0.0055(7) -0.0008(7) -0.0002(7)
B12 0.0255(9) 0.0327(11) 0.0263(10) -0.0079(7) 0.0003(7) 0.0007(7)
C11 0.0197(8) 0.0224(8) 0.0254(8) 0.0006(6) 0.0057(6) -0.0022(6)
C12 0.0353(9) 0.0310(9) 0.0334(10) -0.0062(7) 0.0006(8) 0.0044(7)
C13 0.0384(10) 0.0279(10) 0.0435(11) -0.0070(7) 0.0063(8) 0.0044(7)
C14 0.0269(9) 0.0275(10) 0.0447(10) -0.0060(6) 0.0079(7) -0.0081(7)
C15 0.0282(9) 0.0344(10) 0.0345(10) -0.0047(6) 0.0006(7) -0.0042(7)
C16 0.0278(8) 0.0274(9) 0.0285(9) -0.0027(6) 0.0027(7) 0.0007(6)

loop_
_atom_site_label
_atom_site_occupancy
_atom_site_fract_x
_atom_site_fract_y
_atom_site_fract_z
_atom_site_U_iso_or_equiv
_atom_site_thermal_displace_type
_atom_site_calc_flag
_atom_site_type_symbol
C1 1 0.1711(2) 0.3010(2) 0.12266(6) 0.0211(4) Uani d C
C2 1 0.3552(2) 0.2692(2) 0.17657(7) 0.0252(4) Uani d C
B3 1 0.3993(2) 0.2763(2) 0.10132(8) 0.0278(5) Uani d B
B4 1 0.2406(2) 0.4270(2) 0.06767(8) 0.0268(5) Uani d B
B5 1 0.1017(2) 0.4964(2) 0.12460(8) 0.0256(4) Uani d B
B6 1 0.1730(2) 0.3905(2) 0.19423(8) 0.0255(4) Uani d B
B7 1 0.5585(2) 0.3640(2) 0.16229(8) 0.0290(5) Uani d B
B8 1 0.4873(2) 0.4708(2) 0.09312(8) 0.0306(5) Uani d B
B9 1 0.3039(2) 0.6079(2) 0.10756(8) 0.0308(5) Uani d B
B10 1 0.2615(2) 0.5844(2) 0.18573(8) 0.0288(5) Uani d B
B11 1 0.4200(3) 0.4335(2) 0.21946(8) 0.0278(5) Uani d B
B12 1 0.5005(3) 0.5686(2) 0.16614(8) 0.0285(5) Uani d B
C11 1 0.0288(2) 0.1680(2) 0.10596(6) 0.0223(4) Uani d C
C12 1 0.0168(2) 0.0389(2) 0.14551(8) 0.0336(4) Uani d C
C13 1 -0.1132(2) -0.0831(2) 0.12821(8) 0.0366(5) Uani d C
C14 1 -0.2325(2) -0.0777(2) 0.07242(8) 0.0328(4) Uani d C
C15 1 -0.2224(2) 0.0511(2) 0.03389(8) 0.0327(4) Uani d C
C16 1 -0.0930(2) 0.1739(2) 0.05060(7) 0.0280(4) Uani d C
H2 1 0.3657(25) 0.1635(22) 0.1942(8) 0.046(5) Uiso d H
H3 1 0.4256(25) 0.1637(21) 0.0809(8) 0.045(5) Uiso d H
H4 1 0.1782(23) 0.4079(18) 0.0198(8) 0.035(4) Uiso d H
H5 1 -0.0496(24) 0.5204(18) 0.1117(7) 0.031(4) Uiso d H
H6 1 0.0795(24) 0.3388(19) 0.2239(8) 0.040(5) Uiso d H
H7 1 0.6940(24) 0.3051(18) 0.1767(7) 0.037(4) Uiso d H
H8 1 0.5838(26) 0.4915(21) 0.0596(9) 0.050(5) Uiso d H
H9 1 0.2861(24) 0.7217(22) 0.0833(8) 0.048(5) Uiso d H
H10 1 0.2174(25) 0.6807(20) 0.2140(8) 0.042(5) Uiso d H
H11 1 0.4737(26) 0.4164(19) 0.2682(9) 0.048(5) Uiso d H
H12 1 0.6101(23) 0.6551(18) 0.1815(7) 0.033(4) Uiso d H
H102 1 0.0996(26) 0.0349(20) 0.1856(9) 0.047(5) Uiso d H
H103 1 -0.1215(25) -0.1704(21) 0.1562(9) 0.042(5) Uiso d H
H104 1 -0.3245(27) -0.1611(21) 0.0604(8) 0.044(5) Uiso d H
H105 1 -0.3042(27) 0.0570(20) -0.0066(9) 0.045(5) Uiso d H
H106 1 -0.0911(23) 0.2622(20) 0.0224(8) 0.037(4) Uiso d H

loop_
_atom_type_symbol
_atom_type_description
_atom_type_scat_dispersion_real
_atom_type_scat_dispersion_imag
_atom_type_scat_source
C C 0.0033 0.0016 'International Tables Vol C Tables 4.2.6.8 and 6.1.1.4'
H H 0.0000 0.0000 'International Tables Vol C Tables 4.2.6.8 and 6.1.1.4'
B B 0.0013 0.0007 'International Tables Vol C Tables 4.2.6.8 and 6.1.1.4'

loop_
_geom_angle_atom_site_label_1
_geom_angle_atom_site_label_2
_geom_angle_atom_site_label_3
_geom_angle
_geom_angle_publ_flag
C11 C1 C2 118.76(12) y
C11 C1 B5 122.26(12) y
C2 C1 B5 109.58(11) n
C11 C1 B4 121.82(12) y
C2 C1 B4 109.27(11) n
B5 C1 B4 62.45(9) y
C11 C1 B6 117.52(11) y
C2 C1 B6 61.07(9) y
B5 C1 B6 61.95(9) y
B4 C1 B6 113.32(11) n
C11 C1 B3 116.70(11) y
C2 C1 B3 60.81(9) y
B5 C1 B3 113.31(11) n
B4 C1 B3 61.77(10) y
B6 C1 B3 113.58(12) n
C1 C2 B11 112.85(12) n
C1 C2 B7 112.86(11) n
B11 C2 B7 63.39(10) y
C1 C2 B3 62.29(9) y
B11 C2 B3 115.61(12) n
B7 C2 B3 62.72(10) y
C1 C2 B6 61.98(9) y
B11 C2 B6 62.90(10) y
B7 C2 B6 115.61(12) n
B3 C2 B6 115.59(12) n
C2 B3 C1 56.90(9) y
C2 B3 B8 103.95(12) n
C1 B3 B8 105.35(12) n
C2 B3 B4 103.69(12) n
C1 B3 B4 58.60(9) y
B8 B3 B4 60.44(10) y
C2 B3 B7 58.17(9) y
C1 B3 B7 104.84(12) n
B8 B3 B7 59.98(10) y
B4 B3 B7 108.00(12) n
C1 B4 B3 59.63(9) y
C1 B4 B9 104.97(12) n
B3 B4 B9 107.77(12) n
C1 B4 B5 58.57(9) y
B3 B4 B5 108.40(12) n
B9 B4 B5 60.08(10) y
C1 B4 B8 105.35(12) n
B3 B4 B8 59.42(10) y
B9 B4 B8 60.25(10) y
B5 B4 B8 108.38(12) n
C1 B5 B6 59.58(9) y
C1 B5 B4 58.98(9) y
B6 B5 B4 108.56(11) n
C1 B5 B9 105.11(12) n
B6 B5 B9 107.68(12) n
B4 B5 B9 59.86(10) y
C1 B5 B10 105.31(12) n
B6 B5 B10 59.37(10) y
B4 B5 B10 108.15(12) n
B9 B5 B10 60.12(10) y
C2 B6 C1 56.95(9) y
C2 B6 B10 103.92(11) n
C1 B6 B10 105.36(12) n
C2 B6 B5 103.61(11) n
C1 B6 B5 58.47(9) y
B10 B6 B5 60.54(10) y
C2 B6 B11 57.89(9) y
C1 B6 B11 104.73(12) n
B10 B6 B11 60.22(9) y
B5 B6 B11 108.16(12) n
C2 B7 B8 104.39(12) n
C2 B7 B12 104.01(12) n
B8 B7 B12 60.60(10) y
C2 B7 B3 59.11(9) y
B8 B7 B3 59.63(10) y
B12 B7 B3 108.24(12) n
C2 B7 B11 58.20(9) y
B8 B7 B11 108.40(12) n
B12 B7 B11 59.87(10) y
B3 B7 B11 108.33(12) n
B3 B8 B7 60.39(10) y
B3 B8 B4 60.14(9) y
B7 B8 B4 108.08(12) n
B3 B8 B9 107.95(12) n
B7 B8 B9 107.53(12) n
B4 B8 B9 59.75(10) y
B3 B8 B12 108.13(12) n
B7 B8 B12 59.72(10) y
B4 B8 B12 107.65(13) n
B9 B8 B12 59.74(10) y
B4 B9 B12 108.17(13) n
B4 B9 B5 60.06(10) y
B12 B9 B5 108.26(12) n
B4 B9 B10 108.19(12) n
B12 B9 B10 60.35(10) y
B5 B9 B10 59.98(10) y
B4 B9 B8 60.01(10) y
B12 B9 B8 60.13(10) y
B5 B9 B8 108.17(13) n
B10 B9 B8 108.47(13) n
B6 B10 B11 60.44(9) y
B6 B10 B5 60.08(9) y
B11 B10 B5 107.97(12) n
B6 B10 B9 108.07(12) n
B11 B10 B9 107.37(12) n
B5 B10 B9 59.90(10) y
B6 B10 B12 108.15(12) n
B11 B10 B12 59.58(9) y
B5 B10 B12 107.64(12) n
B9 B10 B12 59.66(10) y
C2 B11 B12 104.03(12) n
C2 B11 B10 104.24(12) n
B12 B11 B10 60.60(10) y
C2 B11 B6 59.20(9) y
B12 B11 B6 108.08(12) n
B10 B11 B6 59.34(10) y
C2 B11 B7 58.41(9) y
B12 B11 B7 59.71(10) y
B10 B11 B7 108.23(12) n
B6 B11 B7 108.46(12) n
B7 B12 B11 60.42(10) y
B7 B12 B9 107.82(12) n
B11 B12 B9 107.82(12) n
B7 B12 B8 59.68(10) y
B11 B12 B8 108.11(12) n
B9 B12 B8 60.13(11) y
B7 B12 B10 108.17(12) n
B11 B12 B10 59.82(10) y
B9 B12 B10 59.99(10) y
B8 B12 B10 108.18(12) n
C16 C11 C12 119.14(14) n
C16 C11 C1 119.60(13) y
C12 C11 C1 121.26(14) y
C13 C12 C11 119.8(2) n
C14 C13 C12 120.7(2) n
C15 C14 C13 119.31(15) n
C14 C15 C16 120.5(2) n
C11 C16 C15 120.44(14) n

loop_
_geom_bond_atom_site_label_1
_geom_bond_atom_site_label_2
_geom_bond_distance
_geom_bond_publ_flag
C1 C11 1.511(2) y
C1 C2 1.649(2) y
C1 B5 1.716(2) y
C1 B4 1.724(2) y
C1 B6 1.736(2) y
C1 B3 1.742(2) y
C2 B11 1.698(2) y
C2 B7 1.701(2) y
C2 B3 1.718(2) y
C2 B6 1.722(2) y
B3 B8 1.766(3) y
B3 B4 1.779(2) y
B3 B7 1.780(2) y
B4 B9 1.780(2) y
B4 B5 1.783(3) y
B4 B8 1.785(2) y
B5 B6 1.777(2) y
B5 B9 1.784(2) y
B5 B10 1.785(2) y
B6 B10 1.764(2) y
B6 B11 1.784(2) y
B7 B8 1.772(3) y
B7 B12 1.773(3) y
B7 B11 1.786(3) y
B8 B9 1.789(3) y
B8 B12 1.789(2) y
B9 B12 1.782(3) y
B9 B10 1.788(3) y
B10 B11 1.780(3) y
B10 B12 1.794(3) y
B11 B12 1.776(2) y
C11 C16 1.385(2) y
C11 C12 1.398(2) y
C12 C13 1.391(2) y
C13 C14 1.384(2) y
C14 C15 1.380(2) y
C15 C16 1.391(2) y
